data_2009633
loop_
_publ_author_name
'Ianelli, S.'
'Nardelli, M.'
'Belletti, D.'
'Brosse, N.'
'Jamart-Gr\'egoire, B.'
'Caub\`ere, P.'

_publ_section_title
;
 Stereochemistry of transposition reactions involving polycyclic
 methylenecyclobutanol derivatives
;
_journal_coden_ASTM ACSCEE
_journal_coeditor_code LI1073
_journal_issue 4
_journal_name_full
;
 Acta Crystallographica, Section C: Crystal Structure Communications
;
_journal_page_first 569
_journal_page_last 574
_journal_paper_doi 10.1107/s0108270193010601
_journal_volume 50
_journal_year 1994
_chemical_formula_analytical 'C15 H22 O3'
_chemical_formula_sum 'C15 H22 O3'
_chemical_formula_weight 250.34
_chemical_name_systematic
;
trans,syn,cis-1-acetoxytricyclo[7.4.0.0^2,7^]tridecan-8-one
;
_space_group_IT_number 33
_symmetry_cell_setting orthorhombic
_symmetry_space_group_name_Hall 'P -2n 2a'
_symmetry_space_group_name_H-M 'P 21 c n'
_atom_sites_solution_hydrogens 'difmap excepting C14 methyl'
_atom_sites_solution_primary direct
_cell_angle_alpha 90
_cell_angle_beta 90
_cell_angle_gamma 90
_cell_formula_units_Z 4
_cell_length_a 11.902(6)
_cell_length_b 11.952(5)
_cell_length_c 9.380(6)
_cell_measurement_reflns_used 30
_cell_measurement_temperature 293(2)
_cell_measurement_theta_max 17.6
_cell_measurement_theta_min 10.2
_cell_volume 1334.0(10)
_computing_cell_refinement 'LQPARM (Nardelli & Mangia, 1984)'
_computing_data_collection 'local programs'
_computing_data_reduction 'local programs'
_computing_molecular_graphics 'ORTEP (Johnson, 1965)'
_computing_publication_material
;
 PARST (Nardelli, 1983); PARSTCIF (Nardelli, 1991)
;
_computing_structure_refinement 'SHELXL92 (Sheldrick, 1992)'
_computing_structure_solution 'SHELXS86 (Sheldrick, 1986)'
_diffrn_ambient_temperature 293(2)
_diffrn_measurement_device 'Enraf-Nonius CAD4 diffractometer'
_diffrn_measurement_method '\q-2\q scan'
_diffrn_radiation_monochromator graphite
_diffrn_radiation_source 'fine focus X-ray sealed tube'
_diffrn_radiation_type 'Mo K\a~1~'
_diffrn_radiation_wavelength 0.709300
_diffrn_reflns_av_R_equivalents 0.0230
_diffrn_reflns_av_sigmaI/netI 0.0408
_diffrn_reflns_limit_h_max 14
_diffrn_reflns_limit_h_min -2
_diffrn_reflns_limit_k_max 14
_diffrn_reflns_limit_k_min 0
_diffrn_reflns_limit_l_max 11
_diffrn_reflns_limit_l_min 0
_diffrn_reflns_number 4421
_diffrn_reflns_theta_max 25.05
_diffrn_reflns_theta_min 3.25
_diffrn_standards_interval_time 150
_diffrn_standards_number 1
_exptl_absorpt_coefficient_mu 0.0795
_exptl_crystal_colour colourless
_exptl_crystal_density_diffrn 1.246
_exptl_crystal_description 'small prisms'
_exptl_crystal_F_000 544
_exptl_crystal_size_max 0.61
_exptl_crystal_size_mid 0.33
_exptl_crystal_size_min 0.29
_refine_diff_density_max 0.085
_refine_diff_density_min -0.076
_refine_ls_goodness_of_fit_all 0.852
_refine_ls_goodness_of_fit_obs 0.976
_refine_ls_hydrogen_treatment
;
 refall excepting those of C14 Me that were placed in calculated positions
;
_refine_ls_matrix_type full
_refine_ls_number_parameters 240
_refine_ls_number_reflns 1368
_refine_ls_number_restraints 0
_refine_ls_R_factor_all 0.0445
_refine_ls_R_factor_obs 0.0245
_refine_ls_shift/esd_max -0.286
_refine_ls_shift/esd_mean 0.012
_refine_ls_structure_factor_coef F^2^
_refine_ls_weighting_details 'w = 1/[\s^2^(F~o~^2^) + (0.0211P)^2^]  where  P = (F~o~^2^ + 2F~c~^2^)/3'
_refine_ls_weighting_scheme calc
_refine_ls_wR_factor_obs 0.0471
_reflns_number_observed 999
_reflns_number_total 1368
_reflns_observed_criterion 'I > 2\s(I)'
_cod_data_source_file li1073.cif
_cod_data_source_block 2a
_cod_depositor_comments
;
The following automatic conversions were performed:

'_refine_ls_weighting_scheme' value 'w = 1/[\s^2^(F~o~^2^) +
(0.0211P)^2^] where P = (F~o~^2^ + 2F~c~^2^)/3' was changed to
'calc'. New tag '_refine_ls_weighting_details' was created. The value
of the new tag was set to 'w = 1/[\s^2^(F~o~^2^) + (0.0211P)^2^]
where P = (F~o~^2^ + 2F~c~^2^)/3'.

Automatic conversion script
Id: cif_fix_values 4586 2016-02-24 11:40:35Z andrius 
;
_cod_database_code 2009633

loop_
_symmetry_equiv_pos_as_xyz
'x, y, z'
'x+1/2, -y, -z'
'x+1/2, y+1/2, -z+1/2'
'x, -y+1/2, z+1/2'

loop_
_atom_site_aniso_label
_atom_site_aniso_U_11
_atom_site_aniso_U_22
_atom_site_aniso_U_33
_atom_site_aniso_U_12
_atom_site_aniso_U_13
_atom_site_aniso_U_23
O1 .0568(12) .0651(11) .0650(10) .0144(9) -.0125(10) .0181(10)
O2 .0403(8) .0333(8) .0426(8) .0015(7) .0034(8) -.0077(7)
O3 .0601(12) .0618(10) .0528(10) -.0004(9) .0156(9) -.0075(9)
C1 .0331(13) .0368(12) .0427(12) .0007(10) .0041(12) -.0003(11)
C2 .0375(14) .0377(11) .0497(13) .0064(11) -.0016(12) -.0053(11)
C3 .0426(14) .0350(12) .0384(13) .0019(9) -.0036(11) -.0060(12)
C4 .0659(19) .0502(16) .0411(14) .0062(12) .0068(15) -.0031(14)
C5 .071(2) .0561(18) .0453(16) -.0033(13) .0156(15) -.0035(16)
C6 .0522(17) .0493(16) .0606(17) -.0059(12) .0135(15) .0031(15)
C7 .0429(15) .0413(15) .0483(15) -.0027(12) .0013(12) .0030(13)
C8 .0347(13) .0321(12) .0394(13) .0001(10) -.0003(10) -.0041(11)
C9 .0344(12) .0305(11) .0374(12) .0000(10) -.0007(10) -.0060(11)
C10 .0455(15) .0408(13) .0405(14) .0042(11) -.0032(12) -.0031(13)
C11 .0491(16) .0506(15) .0401(15) -.0021(13) -.0053(13) -.0065(13)
C12 .0607(18) .0476(16) .0481(15) -.0105(12) .0065(14) -.0069(13)
C13 .0545(18) .0329(12) .0566(16) -.0028(11) .0019(13) .0030(13)
C14 .0406(14) .0449(13) .0417(12) .0121(10) -.0038(13) -.0027(12)
C15 .0507(16) .0489(14) .0669(16) .0131(12) -.0043(12) -.0163(13)

loop_
_atom_site_type_symbol
_atom_site_label
_atom_site_fract_x
_atom_site_fract_y
_atom_site_fract_z
_atom_site_U_iso_or_equiv
_atom_site_thermal_displace_type
_atom_site_calc_flag
_atom_site_calc_attached_atom
O O1 .92230 .38020(10) .2549(2) .0623(6) aniso . .
O O2 .8321(2) .65930(10) .03310(10) .0387(5) aniso . .
O O3 .9534(2) .63570(10) -.1497(2) .0582(6) aniso . .
C C1 .8458(3) .4532(2) .0333(2) .0376(7) aniso . .
C C2 .8584(2) .4434(2) .1943(2) .0416(7) aniso . .
C C3 .7766(3) .5225(2) .2637(2) .0387(7) aniso . .
C C4 .7183(3) .4911(2) .4015(3) .0524(9) aniso . .
C C5 .6400(3) .5864(2) .4446(3) .0575(10) aniso . .
C C6 .5594(3) .6196(2) .3259(3) .0540(10) aniso . .
C C7 .6196(3) .6482(2) .1864(3) .0442(10) aniso . .
C C8 .6938(3) .5496(2) .1450(2) .0354(7) aniso . .
C C9 .7679(3) .5542(2) .0118(2) .0341(7) aniso . .
C C10 .7058(3) .5596(2) -.1301(3) .0422(8) aniso . .
C C11 .6552(3) .4477(2) -.1707(3) .0466(9) aniso . .
C C12 .7439(3) .3563(2) -.1701(3) .0521(9) aniso . .
C C13 .7935(3) .3432(2) -.0230(3) .0480(9) aniso . .
C C14 .9193(3) .6887(2) -.0503(2) .0424(8) aniso . .
C C15 .9695(3) .7957(2) .0013(3) .0555(9) aniso . .
H H1 .9143(19) .4632(14) -.0121(18) .030(5) iso . C1
H H3 .821(2) .5888(18) .280(2) .047(6) iso . C3
H H41 .775(2) .474(2) .478(3) .067(8) iso . C4
H H42 .678(2) .419(2) .381(2) .051(7) iso . C4
H H51 .686(2) .651(2) .468(2) .049(7) iso . C5
H H52 .596(2) .565(2) .536(3) .071(8) iso . C5
H H61 .508(2) .557(2) .308(2) .064(8) iso . C6
H H62 .506(2) .685(2) .350(3) .079(8) iso . C6
H H71 .563(2) .6660(17) .110(2) .049(6) iso . C7
H H72 .6687(19) .7145(18) .209(2) .046(6) iso . C7
H H8 .6450(17) .4830(16) .133(2) .030(6) iso . C8
H H101 .643(2) .612(2) -.123(2) .054(7) iso . C10
H H102 .764(2) .5837(17) -.205(2) .051(7) iso . C10
H H111 .6210(19) .4544(19) -.260(3) .064(8) iso . C11
H H112 .598(2) .4261(18) -.099(3) .052(7) iso . C11
H H121 .807(2) .3743(16) -.237(2) .042(7) iso . C12
H H122 .712(2) .279(2) -.192(3) .062(7) iso . C12
H H131 .848(2) .288(2) -.020(2) .060(8) iso . C13
H H132 .731(2) .318(2) .050(3) .070(8) iso . C13
H H151 .9950(15) .7865(5) .0987(8) .123(7) iso . C15
H H152 .9134(5) .8545(4) -.003(2) .123(7) iso . C15
H H153 1.0329(11) .8157(9) -.0587(13) .123(7) iso . C15

loop_
_atom_type_symbol
_atom_type_description
_atom_type_number_in_cell
_atom_type_scat_dispersion_real
_atom_type_scat_dispersion_imag
_atom_type_scat_source
O Oxygen 12 .008 .006 'IntTabIV  Table 2.2A, 2.3.1'
C Carbon 60 .002 .002 'IntTabIV  Table 2.2A, 2.3.1'
H Hydrogen 88 .000 .000 'IntTabIV  Table 2.2C'

loop_
_geom_angle_atom_site_label_1
_geom_angle_atom_site_label_2
_geom_angle_atom_site_label_3
_geom_angle
_geom_angle_publ_flag
C9 O2 C14 122.6(2) yes
C13 C1 H1 108.0(10) no
C9 C1 H1 112.0(10) no
C9 C1 C13 112.3(2) yes
C2 C1 H1 112.0(10) no
C2 C1 C13 108.2(2) yes
C2 C1 C9 104.5(2) yes
O1 C2 C1 125.1(2) yes
C1 C2 C3 108.4(2) yes
O1 C2 C3 126.4(2) yes
C2 C3 H3 103.0(10) no
C2 C3 C8 103.7(2) yes
C2 C3 C4 120.7(2) yes
C8 C3 H3 107.0(10) no
C4 C3 H3 109.0(10) no
C4 C3 C8 112.3(2) yes
C3 C4 H42 105.0(10) no
C3 C4 H41 111.0(10) no
C3 C4 C5 108.8(2) yes
H41 C4 H42 107(2) no
C5 C4 H42 113.0(10) no
C5 C4 H41 112.0(10) no
C4 C5 H52 110.0(10) no
C4 C5 H51 108(2) no
C4 C5 C6 112.7(2) yes
H51 C5 H52 107(2) no
C6 C5 H52 110.0(10) no
C6 C5 H51 108.0(10) no
C5 C6 H62 115.0(10) no
C5 C6 H61 109.0(10) no
C5 C6 C7 112.8(3) yes
H61 C6 H62 103(2) no
C7 C6 H62 108.0(10) no
C7 C6 H61 108.0(10) no
C6 C7 H72 106.0(10) no
C6 C7 H71 110.0(10) no
C6 C7 C8 108.5(2) yes
H71 C7 H72 112(2) no
C8 C7 H72 109.0(10) no
C8 C7 H71 112.0(10) no
C3 C8 C7 110.7(2) yes
C7 C8 H8 108.0(10) no
C7 C8 C9 121.0(2) yes
C3 C8 H8 107.0(10) no
C3 C8 C9 103.4(2) yes
C9 C8 H8 106.0(10) no
C1 C9 C8 102.3(2) yes
O2 C9 C8 102.5(2) yes
O2 C9 C1 109.7(2) yes
C8 C9 C10 115.8(2) yes
C1 C9 C10 116.2(2) yes
O2 C9 C10 109.3(2) yes
C9 C10 H102 106.0(10) no
C9 C10 H101 110.0(10) no
C9 C10 C11 112.0(2) yes
H101 C10 H102 113(2) no
C11 C10 H102 110.0(10) no
C11 C10 H101 106.0(10) no
C10 C11 H112 109.0(10) no
C10 C11 H111 109.0(10) no
C10 C11 C12 110.9(3) yes
H111 C11 H112 109(2) no
C12 C11 H112 107.0(10) no
C12 C11 H111 112(2) no
C11 C12 H122 113.0(10) no
C11 C12 H121 111.0(10) no
C11 C12 C13 110.5(2) yes
H121 C12 H122 110(2) no
C13 C12 H122 104.0(10) no
C13 C12 H121 107.0(10) no
C1 C13 C12 112.4(2) yes
C12 C13 H132 110.0(10) no
C12 C13 H131 112.0(10) no
C1 C13 H132 108.0(10) no
C1 C13 H131 108(2) no
H131 C13 H132 106(2) no
O2 C14 O3 125.2(2) yes
O3 C14 C15 124.7(3) yes
O2 C14 C15 110.1(2) yes
C14 C15 H153 109.5(7) no
C14 C15 H152 109.4(5) no
C14 C15 H151 109.5(4) no
H152 C15 H153 109.5(8) no
H151 C15 H153 109.0(10) no
H151 C15 H152 109.5(7) no

loop_
_geom_bond_atom_site_label_1
_geom_bond_atom_site_label_2
_geom_bond_distance
_geom_bond_publ_flag
O1 C2 1.213(3) yes
O2 C9 1.484(3) yes
O2 C14 1.346(4) yes
O3 C14 1.198(3) yes
C1 C2 1.522(3) yes
C1 C9 1.535(4) yes
C1 C13 1.548(4) yes
C1 H1 .93(2) no
C2 C3 1.505(4) yes
C3 C4 1.514(4) yes
C3 C8 1.521(4) yes
C3 H3 .97(2) no
C4 C5 1.526(4) yes
C4 H41 1.00(2) no
C4 H42 1.00(2) no
C5 C6 1.522(4) yes
C5 H51 .97(2) no
C5 H52 1.04(2) no
C6 C7 1.530(4) yes
C6 H61 .99(2) no
C6 H62 1.04(2) no
C7 C8 1.523(4) yes
C7 H71 1.01(2) no
C7 H72 1.01(2) no
C8 C9 1.531(3) yes
C8 H8 .99(2) no
C9 C10 1.524(4) yes
C10 C11 1.516(4) yes
C10 H101 .98(2) no
C10 H102 1.03(2) no
C11 C12 1.520(4) yes
C11 H111 .94(2) no
C11 H112 .99(2) no
C12 C13 1.509(4) yes
C12 H121 1.00(2) no
C12 H122 1.02(2) no
C13 H131 .92(2) no
C13 H132 1.06(2) no
C14 C15 1.493(3) yes
C15 H151 .969(9) no
C15 H152 .970(6) no
C15 H153 .970(10) no

loop_
_geom_contact_atom_site_label_1
_geom_contact_atom_site_label_2
_geom_contact_distance
O1 C1 2.431(3)
O1 C3 2.430(3)
O2 O3 2.259(3)
O2 C1 2.468(3)
O2 C3 2.791(3)
O2 C7 2.913(4)
O2 C8 2.352(3)
O2 C10 2.454(3)
O2 C15 2.328(3)
O3 C9 2.849(4)
O3 C15 2.387(3)
C1 C3 2.456(3)
C1 C8 2.387(4)
C1 C10 2.596(4)
C1 C11 2.969(4)
C1 C12 2.541(4)
C2 C4 2.624(4)
C2 C8 2.380(4)
C2 C9 2.418(3)
C2 C13 2.487(4)
C3 C5 2.471(4)
C3 C6 2.894(5)
C3 C7 2.505(4)
C3 C9 2.395(3)
C4 C6 2.537(5)
C4 C7 2.995(4)
C4 C8 2.522(4)
C5 C7 2.543(4)
C5 C8 2.915(4)
C6 C8 2.477(4)
C7 C9 2.658(4)
C8 C10 2.587(4)
C9 C11 2.520(4)
C9 C12 2.930(3)
C9 C13 2.561(3)
C9 C14 2.483(4)
C10 C12 2.501(4)
C10 C13 2.965(4)
C11 C13 2.488(4)
